data_1544871
loop_
_publ_author_name
'Mizota, T.'
'Koto, K.'

_publ_section_title
;
 Disorder of metal atoms in the structure of quenched high-temperature
 cubanite, CuFe2S3, Z=4/3
;
_journal_name_full 'Mineralogical Journal'
_journal_page_first 213
_journal_page_last 221
_journal_volume 11
_journal_year 1983
_chemical_formula_sum 'Cu Fe2 S3'
_chemical_name_common CuFe2S3
_chemical_name_mineral 'cubic cubanite'
_space_group_IT_number 215
_space_group_name_H-M_alt 'P -4 3 m'
_symmetry_space_group_name_Hall 'P -4 2 3'
_symmetry_space_group_name_H-M 'P -4 3 m'
_cell_angle_alpha 90
_cell_angle_beta 90
_cell_angle_gamma 90
_cell_formula_units_Z 0.75
_cell_length_a 5.2972(5)
_cell_length_b 5.2972(5)
_cell_length_c 5.2972(5)
_cell_volume 148.64(2)
_cod_data_source_file cubic_CuFe2S3.cif
_cod_data_source_block melilite
_cod_database_code 1544871

loop_
_space_group_symop_operation_xyz
'x, y, z'
'-x, -y, z'
'-x, y, -z'
'x, -y, -z'
'z, x, y'
'z, -x, -y'
'-z, -x, y'
'-z, x, -y'
'y, z, x'
'-y, z, -x'
'y, -z, -x'
'-y, -z, x'
'y, x, z'
'-y, -x, z'
'y, -x, -z'
'-y, x, -z'
'x, z, y'
'-x, z, -y'
'-x, -z, y'
'x, -z, -y'
'z, y, x'
'z, -y, -x'
'-z, y, -x'
'-z, -y, x'

loop_
_atom_site_label
_atom_site_occupancy
_atom_site_fract_x
_atom_site_fract_y
_atom_site_fract_z
_atom_site_adp_type
_atom_site_B_iso_or_equiv
_atom_site_type_symbol
S 1.0 0.000000 0.000000 0.000000 Biso 1.450000 S
FeCu 0.6670 0.250000 0.250000 0.250000 Biso 1.570000 Fe
FeCu 0.3330 0.250000 0.250000 0.250000 Biso 1.570000 Cu
